data_4069043
loop_
_publ_author_name
'Pierce, Glesni A.'
'Vidovic, Dragoslav'
'Kays, Deborah L.'
'Coombs, Natalie D.'
'Thompson, Amber L.'
'Jemmis, Eluvathingal D.'
'De, Susmita'
'Aldridge, Simon'

_publ_section_title
;
 Half-Sandwich Group 8 Borylene Complexes: Synthetic and Structural
 Studies and Oxygen Atom Abstraction Chemistry
;
_journal_issue 10
_journal_name_full Organometallics
_journal_page_first 2947
_journal_paper_doi 10.1021/om801215b
_journal_volume 28
_journal_year 2009
_chemical_formula_moiety 'C32 H12 B F24 C21 H36 B Fe1 N1 O1 P1, C H2 Cl2'
_chemical_formula_sum 'C54 H50 B2 Cl2 F24 Fe N O P'
_chemical_formula_weight 1364.30
_chemical_melting_point ?
_space_group_IT_number 15
_symmetry_cell_setting monoclinic
_symmetry_space_group_name_Hall '-C 2yc'
_symmetry_space_group_name_H-M 'C 1 2/c 1'
_atom_sites_solution_hydrogens geom
_atom_sites_solution_primary direct
_audit_creation_date 08-01-17
_audit_creation_method CRYSTALS_ver_12.85
_cell_angle_alpha 90
_cell_angle_beta 96.0302(3)
_cell_angle_gamma 90
_cell_formula_units_Z 8
_cell_length_a 17.48100(10)
_cell_length_b 18.27830(10)
_cell_length_c 37.2971(3)
_cell_measurement_reflns_used 13288
_cell_measurement_temperature 150
_cell_measurement_theta_max 27
_cell_measurement_theta_min 5
_cell_volume 11851.34(13)
_computing_cell_refinement 'DENZO/SCALEPACK (Otwinowski & Minor, 1997)'
_computing_data_collection 'COLLECT (Nonius, 1997-2001).'
_computing_data_reduction 'DENZO/SCALEPACK (Otwinowski & Minor, 1997)'
_computing_molecular_graphics 'CAMERON (Watkin et al., 1996)'
_computing_publication_material 'CRYSTALS (Betteridge et al., 2003)'
_computing_structure_refinement 'CRYSTALS (Betteridge et al., 2003)'
_computing_structure_solution 'SIR92 (Altomare et al., 1994)'
_diffrn_ambient_temperature 150
_diffrn_measured_fraction_theta_full 0.990
_diffrn_measured_fraction_theta_max 0.988
_diffrn_measurement_device 'Nonius KappaCCD'
_diffrn_measurement_device_type Area
_diffrn_measurement_method \w
_diffrn_radiation_monochromator graphite
_diffrn_radiation_type 'Mo K\a'
_diffrn_radiation_wavelength 0.71073
_diffrn_reflns_av_R_equivalents 0.053
_diffrn_reflns_limit_h_max 22
_diffrn_reflns_limit_h_min -22
_diffrn_reflns_limit_k_max 23
_diffrn_reflns_limit_k_min -23
_diffrn_reflns_limit_l_max 48
_diffrn_reflns_limit_l_min -48
_diffrn_reflns_number 63388
_diffrn_reflns_theta_full 25.848
_diffrn_reflns_theta_max 27.498
_diffrn_reflns_theta_min 5.097
_diffrn_standards_number 0
_exptl_absorpt_coefficient_mu 0.487
_exptl_absorpt_correction_T_max 0.89
_exptl_absorpt_correction_T_min 0.84
_exptl_absorpt_correction_type multi-scan
_exptl_absorpt_process_details 'DENZO/SCALEPACK (Otwinowski & Minor, 1997)'
_exptl_crystal_colour clear_pale_yellow
_exptl_crystal_density_diffrn 1.529
_exptl_crystal_density_meas ?
_exptl_crystal_density_method 'not measured'
_exptl_crystal_description block
_exptl_crystal_F_000 5520
_exptl_crystal_size_max 0.30
_exptl_crystal_size_mid 0.26
_exptl_crystal_size_min 0.24
_refine_diff_density_max 0.92
_refine_diff_density_min -0.70
_refine_ls_extinction_method None
_refine_ls_goodness_of_fit_ref 0.9550
_refine_ls_hydrogen_treatment noref
_refine_ls_matrix_type full
_refine_ls_number_parameters 787
_refine_ls_number_reflns 13461
_refine_ls_number_restraints 12
_refine_ls_R_factor_all 0.1025
_refine_ls_R_factor_gt 0.0636
_refine_ls_shift/su_max 0.000378
_refine_ls_structure_factor_coef Fsqd
_refine_ls_weighting_details
;
 Method= Modified Sheldrick 
 w=1/[\s^2^(F^2^) + ( 0.08P)^2^ +38.92P] 
 ,where P=(max(Fo^2^,0) + 2Fc^2^)/3 
;
_refine_ls_weighting_scheme calc
_refine_ls_wR_factor_all 0.1711
_refine_ls_wR_factor_gt 0.1516
_refine_ls_wR_factor_ref 0.1711
_reflns_limit_h_max 22
_reflns_limit_h_min -22
_reflns_limit_k_max 23
_reflns_limit_k_min 0
_reflns_limit_l_max 48
_reflns_limit_l_min 0
_reflns_number_gt 8800
_reflns_number_total 13462
_reflns_threshold_expression I>2.0\s(I)
_oxford_diffrn_Wilson_B_factor 2.75
_oxford_diffrn_Wilson_scale 86.59
_oxford_refine_ls_r_factor_ref 0.1025
_oxford_refine_ls_scale 0.12328(5)
_oxford_reflns_number_all 13462
_oxford_reflns_threshold_expression_ref I>-3.0\s(I)
_oxford_structure_analysis_title 5669
_cod_data_source_file om801215b_si_001.cif
_cod_data_source_block 9
_cod_depositor_comments
;
The following automatic conversions were performed:

'_chemical_melting_point' value 'not measured' was changed to '?' -
the value is undefined or not given.

'_symmetry_cell_setting' value
'Monoclinic' changed to 'monoclinic' according to
/home/saulius/struct/CIF-dictionaries/cif_core.dic dictionary named
'cif_core.dic' version 2.4.2 from 2011-04-26.

Automatic conversion script
Id: cif_fix_values 1715 2011-07-08 13:25:40Z adriana 

The following automatic conversions were performed:

'_exptl_crystal_density_meas' value 'not measured' was changed to '?'
- the value is perceived as not measured.

Automatic conversion script
Id: cif_fix_values 3008 2015-01-20 13:52:24Z robertas 
;
_cod_original_sg_symbol_H-M 'C 1 2/c 1 '
_cod_original_formula_sum 'C54 H50 B2 Cl2 F24 Fe1 N1 O1 P1'
_cod_database_code 4069043

loop_
_symmetry_equiv_pos_as_xyz
x,y,z
-x,-y,-z
x+1/2,y+1/2,z
-x+1/2,-y+1/2,-z
-x,y,-z+1/2
x,-y,z+1/2
-x+1/2,y+1/2,-z+1/2
x+1/2,-y+1/2,z+1/2

loop_
_atom_site_label
_atom_site_type_symbol
_atom_site_fract_x
_atom_site_fract_y
_atom_site_fract_z
_atom_site_U_iso_or_equiv
_atom_site_occupancy
_atom_site_adp_type
_atom_site_refinement_flags_posn
_atom_site_disorder_group
Fe1 Fe 0.31911(3) 0.13136(3) 0.405790(13) 0.0348 1.0000 Uani . .
P2 P 0.40531(5) 0.21763(5) 0.41401(2) 0.0358 1.0000 Uani . .
C3 C 0.4319(2) 0.2369(2) 0.46151(11) 0.0528 1.0000 Uani . .
C4 C 0.3788(2) 0.3066(2) 0.39553(11) 0.0500 1.0000 Uani . .
C5 C 0.4973(2) 0.2015(2) 0.39673(11) 0.0530 1.0000 Uani . .
C6 C 0.2751(4) 0.0371(3) 0.4261(2) 0.0945 1.0000 Uani . .
C7 C 0.3438(5) 0.0520(3) 0.44625(15) 0.0864 1.0000 Uani . .
C8 C 0.3992(3) 0.0505(2) 0.42408(15) 0.0639 1.0000 Uani . .
C9 C 0.3697(3) 0.0353(2) 0.38904(12) 0.0543 1.0000 Uani . .
C10 C 0.2896(3) 0.0256(2) 0.38937(17) 0.0776 1.0000 Uani . .
C11 C 0.25289(19) 0.1884(2) 0.42373(10) 0.0419 1.0000 Uani . .
O12 O 0.20952(15) 0.22535(16) 0.43567(9) 0.0599 1.0000 Uani . .
B13 B 0.2872(2) 0.1667(2) 0.36108(11) 0.0356 1.0000 Uani . .
N14 N 0.26341(15) 0.19006(16) 0.32749(7) 0.0366 1.0000 Uani . .
C15 C 0.1812(2) 0.2002(2) 0.31397(10) 0.0424 1.0000 Uani . .
C16 C 0.1354(2) 0.1320(2) 0.31869(16) 0.0685 1.0000 Uani . .
C17 C 0.0513(2) 0.1424(3) 0.30403(19) 0.0876 1.0000 Uani . .
C18 C 0.0160(2) 0.2073(3) 0.32107(13) 0.0601 1.0000 Uani . .
C19 C 0.0619(2) 0.2753(3) 0.31690(15) 0.0708 1.0000 Uani . .
C20 C 0.1461(2) 0.2649(2) 0.33136(14) 0.0635 1.0000 Uani . .
C21 C 0.32388(19) 0.1972(2) 0.30229(9) 0.0394 1.0000 Uani . .
C22 C 0.3188(2) 0.1364(2) 0.27460(11) 0.0535 1.0000 Uani . .
C23 C 0.3843(3) 0.1430(3) 0.25095(12) 0.0617 1.0000 Uani . .
C24 C 0.3846(2) 0.2175(3) 0.23330(11) 0.0659 1.0000 Uani . .
C25 C 0.3901(2) 0.2773(3) 0.26105(11) 0.0588 1.0000 Uani . .
C26 C 0.3247(2) 0.2728(2) 0.28509(10) 0.0497 1.0000 Uani . .
Cl27 Cl 0.72605(7) 0.62230(6) 0.52050(3) 0.0697 1.0000 Uani . .
C28 C 0.6779(3) 0.5523(2) 0.54052(12) 0.0569 1.0000 Uani . .
Cl29 Cl 0.72286(8) 0.52852(6) 0.58326(3) 0.0753 1.0000 Uani . .
F30 F 0.85644(17) 0.38602(12) 0.47575(6) 0.0660 1.0000 Uani . .
C31 C 0.8581(2) 0.39340(18) 0.51120(9) 0.0364 1.0000 Uani . .
F32 F 0.92969(16) 0.41237(15) 0.52255(8) 0.0850 1.0000 Uani . .
F33 F 0.81564(17) 0.45090(12) 0.51661(7) 0.0767 1.0000 Uani . .
C34 C 0.83446(17) 0.32559(16) 0.52940(8) 0.0277 1.0000 Uani . .
C35 C 0.79352(16) 0.33019(16) 0.55952(8) 0.0268 1.0000 Uani . .
C36 C 0.77425(15) 0.26885(16) 0.57888(7) 0.0241 1.0000 Uani . .
C37 C 0.79773(16) 0.20152(16) 0.56585(8) 0.0252 1.0000 Uani . .
C38 C 0.83926(17) 0.19607(16) 0.53612(8) 0.0264 1.0000 Uani . .
C39 C 0.85821(17) 0.25771(17) 0.51756(8) 0.0294 1.0000 Uani . .
C40 C 0.86955(19) 0.12365(18) 0.52587(9) 0.0355 1.0000 Uani . .
F41 F 0.87181(18) 0.11604(12) 0.49086(6) 0.0710 1.0000 Uani . .
F42 F 0.83088(17) 0.06739(11) 0.53621(8) 0.0753 1.0000 Uani . .
F43 F 0.94111(16) 0.11283(15) 0.54056(9) 0.0910 1.0000 Uani . .
B44 B 0.72460(18) 0.27533(18) 0.61403(8) 0.0240 1.0000 Uani . .
C45 C 0.74746(16) 0.34929(15) 0.63744(7) 0.0241 1.0000 Uani . .
C46 C 0.82123(16) 0.38026(16) 0.64010(8) 0.0264 1.0000 Uani . .
C47 C 0.84056(17) 0.44300(17) 0.66003(9) 0.0320 1.0000 Uani . .
C48 C 0.78699(19) 0.47751(18) 0.67905(9) 0.0352 1.0000 Uani . .
C49 C 0.71464(17) 0.44721(17) 0.67799(8) 0.0310 1.0000 Uani . .
C50 C 0.69549(16) 0.38427(17) 0.65804(8) 0.0282 1.0000 Uani . .
C51 C 0.6546(2) 0.4820(2) 0.69835(10) 0.0461 1.0000 Uani . .
F52 F 0.59056(14) 0.49472(19) 0.67823(8) 0.0927 1.0000 Uani . .
F53 F 0.67683(15) 0.54350(17) 0.71425(10) 0.0989 1.0000 Uani . .
F54 F 0.6334(2) 0.4390(2) 0.72416(9) 0.1046 1.0000 Uani . .
C55 C 0.9203(2) 0.4725(2) 0.66062(12) 0.0491 1.0000 Uani . .
F56 F 0.94015(15) 0.48288(18) 0.62718(8) 0.0853 1.0000 Uani . .
F57 F 0.93020(17) 0.53428(19) 0.67763(13) 0.1385 1.0000 Uani . .
F58 F 0.97332(12) 0.42600(16) 0.67446(7) 0.0732 1.0000 Uani . .
C59 C 0.74451(16) 0.20763(15) 0.64259(7) 0.0236 1.0000 Uani . .
C60 C 0.81809(16) 0.17672(16) 0.64828(8) 0.0256 1.0000 Uani . .
C61 C 0.83666(17) 0.12206(16) 0.67362(8) 0.0290 1.0000 Uani . .
C62 C 0.78283(18) 0.09706(17) 0.69518(8) 0.0305 1.0000 Uani . .
C63 C 0.71028(17) 0.12795(17) 0.69091(8) 0.0289 1.0000 Uani . .
C64 C 0.69148(16) 0.18177(16) 0.66510(8) 0.0265 1.0000 Uani . .
C65 C 0.65009(19) 0.10328(19) 0.71383(9) 0.0415 1.0000 Uani D .
C69 C 0.91535(19) 0.08920(19) 0.67609(9) 0.0378 1.0000 Uani . .
F70 F 0.93468(13) 0.05468(15) 0.70711(6) 0.0695 1.0000 Uani . .
F71 F 0.92189(13) 0.03986(14) 0.65047(7) 0.0678 1.0000 Uani . .
F72 F 0.97001(12) 0.13847(13) 0.67300(8) 0.0703 1.0000 Uani . .
C73 C 0.63411(16) 0.27635(16) 0.59714(7) 0.0244 1.0000 Uani . .
C74 C 0.59152(16) 0.21217(16) 0.59015(8) 0.0265 1.0000 Uani . .
C75 C 0.51547(16) 0.21345(16) 0.57444(8) 0.0274 1.0000 Uani . .
C76 C 0.47959(17) 0.27901(18) 0.56476(8) 0.0312 1.0000 Uani . .
C77 C 0.52064(17) 0.34284(17) 0.57110(8) 0.0297 1.0000 Uani . .
C78 C 0.59657(16) 0.34177(16) 0.58685(8) 0.0264 1.0000 Uani . .
C79 C 0.48153(19) 0.41460(19) 0.56199(10) 0.0411 1.0000 Uani . .
F80 F 0.42535(19) 0.42724(16) 0.58135(10) 0.1053 1.0000 Uani . .
F81 F 0.4479(2) 0.41636(17) 0.52867(8) 0.1133 1.0000 Uani . .
F82 F 0.52653(15) 0.47054(13) 0.56410(12) 0.1066 1.0000 Uani . .
C83 C 0.47009(18) 0.14437(19) 0.56884(9) 0.0356 1.0000 Uani . .
F84 F 0.51010(14) 0.08471(12) 0.57576(10) 0.0856 1.0000 Uani . .
F85 F 0.41306(15) 0.14124(14) 0.58923(9) 0.0809 1.0000 Uani . .
F86 F 0.4360(2) 0.13747(17) 0.53592(8) 0.1077 1.0000 Uani . .
H31 H 0.4527 0.1924 0.4718 0.0768 1.0000 Uiso . .
H33 H 0.4700 0.2753 0.4626 0.0768 1.0000 Uiso . .
H32 H 0.3869 0.2515 0.4720 0.0768 1.0000 Uiso . .
H41 H 0.3767 0.3046 0.3696 0.0731 1.0000 Uiso . .
H43 H 0.4166 0.3419 0.4045 0.0728 1.0000 Uiso . .
H42 H 0.3282 0.3191 0.4030 0.0714 1.0000 Uiso . .
H51 H 0.4878 0.1979 0.3715 0.0783 1.0000 Uiso . .
H53 H 0.5301 0.2418 0.4036 0.0788 1.0000 Uiso . .
H52 H 0.5179 0.1569 0.4069 0.0788 1.0000 Uiso . .
H61 H 0.2251 0.0331 0.4353 0.1178 1.0000 Uiso . .
H71 H 0.3507 0.0636 0.4724 0.1052 1.0000 Uiso . .
H81 H 0.4528 0.0608 0.4318 0.0746 1.0000 Uiso . .
H91 H 0.3982 0.0305 0.3684 0.0655 1.0000 Uiso . .
H101 H 0.2528 0.0143 0.3693 0.0892 1.0000 Uiso . .
H151 H 0.1777 0.2101 0.2883 0.0503 1.0000 Uiso . .
H161 H 0.1380 0.1226 0.3445 0.0800 1.0000 Uiso . .
H162 H 0.1577 0.0906 0.3067 0.0803 1.0000 Uiso . .
H171 H 0.0219 0.0992 0.3089 0.1024 1.0000 Uiso . .
H172 H 0.0479 0.1503 0.2782 0.1021 1.0000 Uiso . .
H182 H 0.0146 0.1980 0.3469 0.0710 1.0000 Uiso . .
H181 H -0.0352 0.2142 0.3092 0.0704 1.0000 Uiso . .
H191 H 0.0406 0.3153 0.3298 0.0831 1.0000 Uiso . .
H192 H 0.0577 0.2869 0.2913 0.0827 1.0000 Uiso . .
H201 H 0.1491 0.2552 0.3572 0.0740 1.0000 Uiso . .
H202 H 0.1757 0.3083 0.3280 0.0741 1.0000 Uiso . .
H211 H 0.3741 0.1913 0.3170 0.0468 1.0000 Uiso . .
H222 H 0.3205 0.0885 0.2863 0.0642 1.0000 Uiso . .
H221 H 0.2700 0.1422 0.2593 0.0637 1.0000 Uiso . .
H231 H 0.4326 0.1359 0.2660 0.0747 1.0000 Uiso . .
H232 H 0.3776 0.1054 0.2324 0.0755 1.0000 Uiso . .
H241 H 0.4276 0.2215 0.2188 0.0791 1.0000 Uiso . .
H242 H 0.3361 0.2230 0.2176 0.0786 1.0000 Uiso . .
H252 H 0.4397 0.2731 0.2757 0.0681 1.0000 Uiso . .
H251 H 0.3871 0.3246 0.2494 0.0691 1.0000 Uiso . .
H261 H 0.3304 0.3105 0.3038 0.0590 1.0000 Uiso . .
H262 H 0.2769 0.2801 0.2700 0.0592 1.0000 Uiso . .
H281 H 0.6262 0.5691 0.5434 0.0670 1.0000 Uiso . .
H282 H 0.6776 0.5101 0.5248 0.0670 1.0000 Uiso . .
H351 H 0.7782 0.3767 0.5667 0.0318 1.0000 Uiso . .
H371 H 0.7850 0.1582 0.5772 0.0296 1.0000 Uiso . .
H391 H 0.8852 0.2552 0.4977 0.0347 1.0000 Uiso . .
H461 H 0.8591 0.3587 0.6282 0.0311 1.0000 Uiso . .
H481 H 0.7996 0.5203 0.6917 0.0410 1.0000 Uiso . .
H501 H 0.6462 0.3642 0.6585 0.0326 1.0000 Uiso . .
H601 H 0.8558 0.1927 0.6347 0.0299 1.0000 Uiso . .
H621 H 0.7955 0.0610 0.7119 0.0360 1.0000 Uiso . .
H641 H 0.6418 0.2016 0.6629 0.0307 1.0000 Uiso . .
H741 H 0.6148 0.1678 0.5957 0.0311 1.0000 Uiso . .
H761 H 0.4288 0.2792 0.5548 0.0366 1.0000 Uiso . .
H781 H 0.6236 0.3855 0.5904 0.0307 1.0000 Uiso . .
F660 F 0.67468(18) 0.0552(2) 0.73844(11) 0.0669 0.7000 Uani D 1
F670 F 0.6220(3) 0.1594(2) 0.73100(13) 0.0865 0.7000 Uani D 1
F680 F 0.5909(2) 0.0746(3) 0.69492(9) 0.0916 0.7000 Uani D 1
F661 F 0.6754(6) 0.0967(6) 0.7482(2) 0.076(3) 0.3000 Uiso D 2
F671 F 0.5892(5) 0.1438(5) 0.7146(3) 0.064(3) 0.3000 Uiso D 2
F681 F 0.6211(7) 0.0388(4) 0.7044(3) 0.092(4) 0.3000 Uiso D 2

loop_
_atom_site_aniso_label
_atom_site_aniso_U_11
_atom_site_aniso_U_22
_atom_site_aniso_U_33
_atom_site_aniso_U_23
_atom_site_aniso_U_13
_atom_site_aniso_U_12
Fe1 0.0312(2) 0.0352(3) 0.0394(3) 0.0071(2) 0.01010(19) 0.0041(2)
P2 0.0278(4) 0.0433(5) 0.0368(5) 0.0012(4) 0.0062(3) 0.0041(4)
C3 0.043(2) 0.068(3) 0.046(2) -0.0054(19) -0.0012(17) 0.0047(19)
C4 0.052(2) 0.041(2) 0.057(2) -0.0016(17) 0.0018(19) -0.0068(17)
C5 0.0287(18) 0.078(3) 0.053(2) -0.009(2) 0.0109(16) -0.0006(18)
C6 0.087(4) 0.043(3) 0.168(7) 0.040(3) 0.081(4) 0.011(3)
C7 0.139(6) 0.057(3) 0.067(3) 0.027(3) 0.026(4) 0.028(3)
C8 0.057(3) 0.042(2) 0.089(4) 0.001(2) -0.010(2) 0.019(2)
C9 0.061(3) 0.036(2) 0.069(3) -0.0019(19) 0.020(2) 0.0075(18)
C10 0.078(3) 0.034(2) 0.112(4) 0.006(2) -0.034(3) -0.011(2)
C11 0.0307(17) 0.045(2) 0.052(2) 0.0036(17) 0.0103(16) -0.0017(15)
O12 0.0371(14) 0.0607(18) 0.086(2) -0.0118(15) 0.0254(14) 0.0071(13)
B13 0.0267(18) 0.038(2) 0.043(2) 0.0015(17) 0.0073(16) -0.0010(15)
N14 0.0303(14) 0.0450(16) 0.0346(15) 0.0031(12) 0.0047(11) -0.0037(12)
C15 0.0323(17) 0.056(2) 0.0386(19) 0.0065(16) 0.0046(14) 0.0037(16)
C16 0.0293(19) 0.054(3) 0.122(4) -0.016(3) 0.003(2) -0.0010(18)
C17 0.030(2) 0.069(3) 0.160(6) -0.019(3) -0.005(3) 0.001(2)
C18 0.0313(19) 0.074(3) 0.076(3) 0.020(2) 0.0085(19) 0.0077(19)
C19 0.043(2) 0.064(3) 0.104(4) 0.005(3) 0.001(2) 0.018(2)
C20 0.046(2) 0.045(2) 0.097(4) -0.005(2) -0.004(2) 0.0043(19)
C21 0.0327(17) 0.050(2) 0.0360(18) 0.0060(15) 0.0054(14) -0.0030(15)
C22 0.056(2) 0.061(3) 0.046(2) -0.0093(19) 0.0151(18) -0.009(2)
C23 0.055(2) 0.082(3) 0.050(2) -0.013(2) 0.017(2) -0.004(2)
C24 0.047(2) 0.112(4) 0.041(2) 0.009(2) 0.0120(18) -0.007(2)
C25 0.051(2) 0.076(3) 0.050(2) 0.024(2) 0.0062(19) -0.009(2)
C26 0.048(2) 0.055(2) 0.045(2) 0.0148(18) 0.0058(17) -0.0007(18)
Cl27 0.0728(7) 0.0622(7) 0.0770(8) 0.0017(6) 0.0216(6) 0.0020(6)
C28 0.065(3) 0.047(2) 0.058(3) -0.0119(19) 0.002(2) -0.003(2)
Cl29 0.1045(10) 0.0542(6) 0.0650(7) 0.0008(5) -0.0006(6) 0.0269(6)
F30 0.116(2) 0.0492(13) 0.0364(12) 0.0107(10) 0.0273(13) -0.0037(13)
C31 0.0407(19) 0.0343(17) 0.0357(18) 0.0054(14) 0.0108(15) 0.0094(15)
F32 0.0700(17) 0.0759(18) 0.103(2) 0.0449(16) -0.0195(15) -0.0343(15)
F33 0.108(2) 0.0416(13) 0.0918(19) 0.0293(13) 0.0630(17) 0.0302(13)
C34 0.0266(15) 0.0312(16) 0.0250(15) 0.0033(12) 0.0024(12) 0.0041(12)
C35 0.0263(15) 0.0286(15) 0.0251(15) 0.0004(12) 0.0015(12) 0.0065(12)
C36 0.0190(13) 0.0296(15) 0.0232(14) 0.0022(11) -0.0001(11) 0.0042(11)
C37 0.0236(14) 0.0282(15) 0.0237(14) 0.0006(11) 0.0017(11) 0.0012(12)
C38 0.0267(15) 0.0266(15) 0.0259(15) -0.0019(12) 0.0025(12) 0.0041(12)
C39 0.0277(15) 0.0355(17) 0.0259(15) 0.0005(12) 0.0066(12) 0.0040(13)
C40 0.0408(18) 0.0336(17) 0.0338(17) -0.0025(14) 0.0126(14) 0.0048(14)
F41 0.130(2) 0.0472(13) 0.0419(13) -0.0052(10) 0.0373(14) 0.0212(14)
F42 0.111(2) 0.0289(11) 0.0982(19) -0.0072(12) 0.0686(17) -0.0036(12)
F43 0.0664(17) 0.0588(16) 0.139(3) -0.0326(17) -0.0307(17) 0.0375(14)
B44 0.0218(15) 0.0285(17) 0.0220(16) 0.0000(13) 0.0029(12) 0.0041(13)
C45 0.0217(14) 0.0274(15) 0.0231(14) 0.0042(11) 0.0028(11) 0.0052(11)
C46 0.0222(14) 0.0295(15) 0.0284(15) 0.0009(12) 0.0062(12) 0.0043(12)
C47 0.0259(15) 0.0328(16) 0.0377(17) -0.0022(13) 0.0044(13) -0.0041(13)
C48 0.0356(17) 0.0315(17) 0.0381(18) -0.0091(14) 0.0018(14) 0.0007(14)
C49 0.0287(16) 0.0343(16) 0.0301(16) -0.0053(13) 0.0036(13) 0.0051(13)
C50 0.0235(14) 0.0353(16) 0.0261(15) -0.0016(12) 0.0044(12) 0.0010(12)
C51 0.0355(19) 0.055(2) 0.048(2) -0.0224(18) 0.0079(16) 0.0050(17)
F52 0.0463(14) 0.148(3) 0.0815(19) -0.0513(19) -0.0053(13) 0.0471(16)
F53 0.0617(16) 0.097(2) 0.144(3) -0.088(2) 0.0368(17) -0.0113(15)
F54 0.113(3) 0.115(3) 0.100(2) 0.015(2) 0.078(2) 0.041(2)
C55 0.037(2) 0.044(2) 0.068(3) -0.0105(19) 0.0131(18) -0.0096(17)
F56 0.0575(16) 0.109(2) 0.092(2) 0.0311(17) 0.0225(14) -0.0256(15)
F57 0.0586(18) 0.106(2) 0.259(5) -0.118(3) 0.059(2) -0.0485(17)
F58 0.0279(11) 0.101(2) 0.0886(19) 0.0158(16) -0.0045(11) -0.0101(13)
C59 0.0238(14) 0.0236(14) 0.0233(14) -0.0042(11) 0.0018(11) 0.0029(11)
C60 0.0243(14) 0.0266(15) 0.0260(15) -0.0013(12) 0.0028(11) 0.0012(12)
C61 0.0266(15) 0.0309(16) 0.0284(15) -0.0022(12) -0.0025(12) 0.0054(13)
C62 0.0332(16) 0.0309(16) 0.0266(15) 0.0036(12) -0.0015(13) 0.0045(13)
C63 0.0298(15) 0.0340(16) 0.0227(14) 0.0026(12) 0.0020(12) -0.0006(13)
C64 0.0215(14) 0.0308(15) 0.0271(15) 0.0014(12) 0.0022(11) 0.0032(12)
C65 0.0409(19) 0.046(2) 0.0387(19) 0.0117(16) 0.0078(16) 0.0042(16)
C69 0.0330(17) 0.0407(19) 0.0388(19) 0.0020(15) -0.0006(14) 0.0112(15)
F70 0.0542(14) 0.0993(19) 0.0546(14) 0.0281(13) 0.0040(11) 0.0456(14)
F71 0.0540(14) 0.0804(17) 0.0679(16) -0.0266(13) 0.0005(12) 0.0350(13)
F72 0.0236(10) 0.0630(15) 0.122(2) 0.0171(15) -0.0039(12) 0.0057(10)
C73 0.0219(14) 0.0301(15) 0.0217(14) -0.0005(11) 0.0052(11) 0.0026(12)
C74 0.0250(14) 0.0309(15) 0.0241(15) 0.0021(12) 0.0045(11) 0.0061(12)
C75 0.0240(14) 0.0333(16) 0.0251(15) -0.0001(12) 0.0034(12) 0.0019(12)
C76 0.0212(14) 0.0417(18) 0.0303(16) 0.0021(13) 0.0009(12) 0.0045(13)
C77 0.0252(15) 0.0350(16) 0.0289(16) 0.0030(13) 0.0027(12) 0.0079(13)
C78 0.0241(14) 0.0296(15) 0.0257(15) 0.0006(12) 0.0032(12) 0.0028(12)
C79 0.0280(17) 0.040(2) 0.054(2) 0.0020(16) -0.0023(15) 0.0107(15)
F80 0.107(2) 0.0717(19) 0.152(3) 0.0409(19) 0.083(2) 0.0602(17)
F81 0.158(3) 0.086(2) 0.082(2) 0.0017(17) -0.054(2) 0.069(2)
F82 0.0492(15) 0.0375(14) 0.225(4) 0.0355(19) -0.0222(19) 0.0097(12)
C83 0.0242(15) 0.0420(19) 0.0401(19) 0.0020(15) 0.0005(13) -0.0007(14)
F84 0.0430(13) 0.0345(12) 0.175(3) -0.0065(15) -0.0067(16) -0.0040(11)
F85 0.0636(16) 0.0595(15) 0.129(2) -0.0140(15) 0.0551(17) -0.0219(13)
F86 0.153(3) 0.096(2) 0.0630(18) 0.0129(16) -0.0405(19) -0.081(2)
F660 0.049(2) 0.084(3) 0.071(2) 0.060(2) 0.0234(17) 0.0149(19)
F670 0.108(3) 0.073(3) 0.094(3) -0.013(2) 0.084(3) -0.012(3)
F680 0.042(2) 0.177(5) 0.054(2) 0.037(3) -0.0090(17) -0.064(3)

loop_
_atom_type_symbol
_atom_type_scat_dispersion_real
_atom_type_scat_dispersion_imag
_atom_type_scat_Cromer_Mann_a1
_atom_type_scat_Cromer_Mann_b1
_atom_type_scat_Cromer_Mann_a2
_atom_type_scat_Cromer_Mann_b2
_atom_type_scat_Cromer_Mann_a3
_atom_type_scat_Cromer_Mann_b3
_atom_type_scat_Cromer_Mann_a4
_atom_type_scat_Cromer_Mann_b4
_atom_type_scat_Cromer_Mann_c
_atom_type_scat_source
C 0.0033 0.0016 2.3100 20.8439 1.0200 10.2075 1.5886 0.5687 0.8650 51.6512 0.2156 'International Tables Vol C 4.2.6.8 and 6.1.1.4'
H 0.0000 0.0000 0.4930 10.5109 0.3229 26.1257 0.1402 3.1424 0.0408 57.7998 0.0030 'International Tables Vol C 4.2.6.8 and 6.1.1.4'
B 0.0013 0.0007 2.0545 23.2185 1.3326 1.0210 1.0979 60.3498 0.7068 0.1403 -0.1932 'International Tables Vol C 4.2.6.8 and 6.1.1.4'
F 0.0171 0.0103 3.5392 10.2825 2.6412 4.2944 1.5170 0.2615 1.0243 26.1476 0.2776 'International Tables Vol C 4.2.6.8 and 6.1.1.4'
N 0.0061 0.0033 12.2126 0.0057 3.1322 9.8933 2.0125 28.9975 1.1663 0.5826 -11.5290 'International Tables Vol C 4.2.6.8 and 6.1.1.4'
O 0.0106 0.0060 3.0485 13.2771 2.2868 5.7011 1.5463 0.3239 0.8670 32.9089 0.2508 'International Tables Vol C 4.2.6.8 and 6.1.1.4'
Fe 0.3463 0.8444 11.7695 4.7611 7.3573 0.3072 3.5222 15.3535 2.3045 76.8805 1.0369 'International Tables Vol C 4.2.6.8 and 6.1.1.4'
Cl 0.1484 0.1585 11.4604 0.0104 7.1964 1.1662 6.2556 18.5194 1.6455 47.7784 -9.5574 'International Tables Vol C 4.2.6.8 and 6.1.1.4'
P 0.1023 0.0942 6.4345 1.9067 4.1791 27.1570 1.7800 0.5260 1.4908 68.1645 1.1149 'International Tables Vol C 4.2.6.8 and 6.1.1.4'

loop_
_geom_angle_atom_site_label_1
_geom_angle_atom_site_label_2
_geom_angle_atom_site_label_3
_geom_angle
_geom_angle_publ_flag
P2 Fe1 C6 146.2(3) yes
P2 Fe1 C7 108.1(2) yes
C6 Fe1 C7 38.5(3) yes
P2 Fe1 C8 92.03(13) yes
C6 Fe1 C8 63.6(2) yes
C7 Fe1 C8 37.1(2) yes
P2 Fe1 C9 109.99(12) yes
C6 Fe1 C9 66.04(19) yes
C7 Fe1 C9 64.8(2) yes
C8 Fe1 C9 38.53(18) yes
P2 Fe1 C10 149.45(18) yes
C6 Fe1 C10 40.5(2) yes
C7 Fe1 C10 66.1(2) yes
C8 Fe1 C10 64.99(18) yes
C9 Fe1 C10 39.6(2) yes
P2 Fe1 C11 89.45(12) yes
C6 Fe1 C11 94.05(18) yes
C7 Fe1 C11 103.4(2) yes
C8 Fe1 C11 138.0(2) yes
C9 Fe1 C11 159.38(16) yes
P2 Fe1 B13 90.74(12) yes
C6 Fe1 B13 122.8(3) yes
C7 Fe1 B13 157.1(2) yes
C8 Fe1 B13 132.63(19) yes
C9 Fe1 B13 97.07(18) yes
C10 Fe1 C11 121.1(2) yes
C10 Fe1 B13 91.0(2) yes
C11 Fe1 B13 89.26(17) yes
Fe1 P2 C3 112.30(14) yes
Fe1 P2 C4 116.84(13) yes
C3 P2 C4 103.06(19) yes
Fe1 P2 C5 117.21(14) yes
C3 P2 C5 103.41(18) yes
C4 P2 C5 102.2(2) yes
P2 C3 H31 105.9 no
P2 C3 H33 106.5 no
H31 C3 H33 111.7 no
P2 C3 H32 108.5 no
H31 C3 H32 111.6 no
H33 C3 H32 112.2 no
P2 C4 H41 109.3 no
P2 C4 H43 109.5 no
H41 C4 H43 109.2 no
P2 C4 H42 107.7 no
H41 C4 H42 110.6 no
H43 C4 H42 110.5 no
P2 C5 H51 107.2 no
P2 C5 H53 108.0 no
H51 C5 H53 111.3 no
P2 C5 H52 108.0 no
H51 C5 H52 110.9 no
H53 C5 H52 111.2 no
Fe1 C6 C7 72.4(3) yes
Fe1 C6 C10 70.2(3) yes
C7 C6 C10 108.6(4) yes
Fe1 C6 H61 125.1 no
C7 C6 H61 125.8 no
C10 C6 H61 125.6 no
Fe1 C7 C6 69.1(3) yes
Fe1 C7 C8 71.2(3) yes
C6 C7 C8 107.8(5) yes
Fe1 C7 H71 123.4 no
C6 C7 H71 126.0 no
C8 C7 H71 126.2 no
Fe1 C8 C7 71.6(3) yes
Fe1 C8 C9 70.4(2) yes
C7 C8 C9 111.4(5) yes
Fe1 C8 H81 123.5 no
C7 C8 H81 123.7 no
C9 C8 H81 124.9 no
Fe1 C9 C8 71.1(2) yes
Fe1 C9 C10 69.7(2) yes
C8 C9 C10 106.8(4) yes
Fe1 C9 H91 125.8 no
C8 C9 H91 126.8 no
C10 C9 H91 126.3 no
C6 C10 Fe1 69.2(3) yes
C6 C10 C9 105.4(4) yes
Fe1 C10 C9 70.7(2) yes
C6 C10 H101 127.3 no
Fe1 C10 H101 123.8 no
C9 C10 H101 127.4 no
Fe1 C11 O12 179.5(3) yes
Fe1 B13 N14 177.7(3) yes
B13 N14 C15 123.3(3) yes
B13 N14 C21 116.4(3) yes
C15 N14 C21 120.0(3) yes
N14 C15 C16 111.5(3) yes
N14 C15 C20 112.0(3) yes
C16 C15 C20 110.7(3) yes
N14 C15 H151 108.5 no
C16 C15 H151 107.0 no
C20 C15 H151 106.9 no
C15 C16 C17 111.1(4) yes
C15 C16 H161 106.9 no
C17 C16 H161 108.6 no
C15 C16 H162 110.1 no
C17 C16 H162 110.3 no
H161 C16 H162 109.6 no
C16 C17 C18 111.6(4) yes
C16 C17 H171 110.0 no
C18 C17 H171 108.2 no
C16 C17 H172 109.4 no
C18 C17 H172 108.3 no
H171 C17 H172 109.3 no
C17 C18 C19 111.2(4) yes
C17 C18 H182 109.3 no
C19 C18 H182 108.3 no
C17 C18 H181 108.1 no
C19 C18 H181 108.9 no
H182 C18 H181 110.9 no
C18 C19 C20 111.5(4) yes
C18 C19 H191 109.6 no
C20 C19 H191 108.9 no
C18 C19 H192 107.2 no
C20 C19 H192 110.2 no
H191 C19 H192 109.3 no
C19 C20 C15 111.5(4) yes
C19 C20 H201 108.8 no
C15 C20 H201 107.5 no
C19 C20 H202 111.3 no
C15 C20 H202 109.9 no
H201 C20 H202 107.6 no
N14 C21 C22 111.8(3) yes
N14 C21 C26 112.5(3) yes
C22 C21 C26 112.4(3) yes
N14 C21 H211 106.6 no
C22 C21 H211 106.4 no
C26 C21 H211 106.6 no
C21 C22 C23 110.1(3) yes
C21 C22 H222 110.8 no
C23 C22 H222 110.0 no
C21 C22 H221 107.5 no
C23 C22 H221 108.4 no
H222 C22 H221 109.9 no
C22 C23 C24 111.1(4) yes
C22 C23 H231 108.3 no
C24 C23 H231 109.2 no
C22 C23 H232 108.4 no
C24 C23 H232 109.4 no
H231 C23 H232 110.4 no
C23 C24 C25 111.0(3) yes
C23 C24 H241 110.2 no
C25 C24 H241 109.4 no
C23 C24 H242 108.0 no
C25 C24 H242 109.0 no
H241 C24 H242 109.2 no
C24 C25 C26 111.5(4) yes
C24 C25 H252 108.5 no
C26 C25 H252 110.0 no
C24 C25 H251 110.1 no
C26 C25 H251 107.7 no
H252 C25 H251 109.0 no
C25 C26 C21 109.7(3) yes
C25 C26 H261 110.7 no
C21 C26 H261 110.1 no
C25 C26 H262 107.8 no
C21 C26 H262 109.0 no
H261 C26 H262 109.6 no
Cl27 C28 Cl29 112.4(2) yes
Cl27 C28 H281 108.3 no
Cl29 C28 H281 108.0 no
Cl27 C28 H282 107.4 no
Cl29 C28 H282 108.9 no
H281 C28 H282 111.9 no
F30 C31 F32 105.5(3) yes
F30 C31 F33 106.3(3) yes
F32 C31 F33 105.8(3) yes
F30 C31 C34 113.0(3) yes
F32 C31 C34 111.7(3) yes
F33 C31 C34 113.9(3) yes
C31 C34 C35 120.4(3) yes
C31 C34 C39 119.3(3) yes
C35 C34 C39 120.2(3) yes
C34 C35 C36 122.7(3) yes
C34 C35 H351 118.1 no
C36 C35 H351 119.2 no
C35 C36 C37 115.6(2) yes
C35 C36 B44 122.0(2) yes
C37 C36 B44 122.4(2) yes
C36 C37 C38 122.4(3) yes
C36 C37 H371 119.6 no
C38 C37 H371 118.0 no
C37 C38 C39 120.9(3) yes
C37 C38 C40 119.8(3) yes
C39 C38 C40 119.1(3) yes
C34 C39 C38 118.2(3) yes
C34 C39 H391 119.6 no
C38 C39 H391 122.2 no
C38 C40 F41 113.4(3) yes
C38 C40 F42 114.4(3) yes
F41 C40 F42 106.2(3) yes
C38 C40 F43 111.8(3) yes
F41 C40 F43 105.6(3) yes
F42 C40 F43 104.7(3) yes
C36 B44 C45 111.3(2) yes
C36 B44 C59 111.5(2) yes
C45 B44 C59 104.6(2) yes
C36 B44 C73 105.2(2) yes
C45 B44 C73 111.6(2) yes
C59 B44 C73 112.8(2) yes
B44 C45 C46 122.9(2) yes
B44 C45 C50 122.2(2) yes
C46 C45 C50 114.9(3) yes
C45 C46 C47 122.8(3) yes
C45 C46 H461 119.5 no
C47 C46 H461 117.7 no
C46 C47 C48 120.7(3) yes
C46 C47 C55 118.7(3) yes
C48 C47 C55 120.6(3) yes
C47 C48 C49 118.1(3) yes
C47 C48 H481 120.5 no
C49 C48 H481 121.4 no
C48 C49 C50 121.1(3) yes
C48 C49 C51 120.3(3) yes
C50 C49 C51 118.6(3) yes
C45 C50 C49 122.4(3) yes
C45 C50 H501 118.6 no
C49 C50 H501 119.0 no
C49 C51 F52 112.9(3) yes
C49 C51 F53 113.7(3) yes
F52 C51 F53 107.7(3) yes
C49 C51 F54 112.4(3) yes
F52 C51 F54 103.7(3) yes
F53 C51 F54 105.8(3) yes
C47 C55 F56 111.7(3) yes
C47 C55 F57 113.5(3) yes
F56 C55 F57 107.3(4) yes
C47 C55 F58 112.9(3) yes
F56 C55 F58 102.4(3) yes
F57 C55 F58 108.5(4) yes
B44 C59 C60 122.0(2) yes
B44 C59 C64 122.3(2) yes
C60 C59 C64 115.4(3) yes
C59 C60 C61 122.6(3) yes
C59 C60 H601 119.2 no
C61 C60 H601 118.2 no
C60 C61 C62 120.7(3) yes
C60 C61 C69 118.6(3) yes
C62 C61 C69 120.7(3) yes
C61 C62 C63 118.1(3) yes
C61 C62 H621 120.2 no
C63 C62 H621 121.6 no
C62 C63 C64 121.1(3) yes
C62 C63 C65 120.3(3) yes
C64 C63 C65 118.7(3) yes
C59 C64 C63 122.1(3) yes
C59 C64 H641 118.9 no
C63 C64 H641 119.0 no
C63 C65 F660 113.9(3) yes
C63 C65 F670 111.2(3) yes
F660 C65 F670 106.9(4) yes
C63 C65 F680 112.3(3) yes
F660 C65 F680 107.0(4) yes
F670 C65 F680 105.0(4) yes
C61 C69 F70 113.1(3) yes
C61 C69 F71 112.1(3) yes
F70 C69 F71 105.7(3) yes
C61 C69 F72 112.8(3) yes
F70 C69 F72 106.2(3) yes
F71 C69 F72 106.3(3) yes
B44 C73 C74 122.3(2) yes
B44 C73 C78 121.4(3) yes
C74 C73 C78 116.1(3) yes
C73 C74 C75 121.9(3) yes
C73 C74 H741 118.8 no
C75 C74 H741 119.2 no
C74 C75 C76 120.7(3) yes
C74 C75 C83 120.9(3) yes
C76 C75 C83 118.4(3) yes
C75 C76 C77 118.4(3) yes
C75 C76 H761 119.9 no
C77 C76 H761 121.7 no
C76 C77 C78 121.1(3) yes
C76 C77 C79 119.0(3) yes
C78 C77 C79 119.9(3) yes
C73 C78 C77 121.8(3) yes
C73 C78 H781 118.6 no
C77 C78 H781 119.6 no
C77 C79 F80 112.5(3) yes
C77 C79 F81 112.5(3) yes
F80 C79 F81 103.4(3) yes
C77 C79 F82 114.8(3) yes
F80 C79 F82 108.5(4) yes
F81 C79 F82 104.3(4) yes
C75 C83 F84 114.4(3) yes
C75 C83 F85 112.3(3) yes
F84 C83 F85 105.8(3) yes
C75 C83 F86 113.2(3) yes
F84 C83 F86 106.6(3) yes
F85 C83 F86 103.8(3) yes

loop_
_geom_bond_atom_site_label_1
_geom_bond_atom_site_label_2
_geom_bond_distance
_geom_bond_publ_flag
Fe1 P2 2.1804(10) yes
Fe1 C6 2.063(4) yes
Fe1 C7 2.105(5) yes
Fe1 C8 2.100(4) yes
Fe1 C9 2.091(4) yes
Fe1 C10 2.077(4) yes
Fe1 C11 1.743(4) yes
Fe1 B13 1.821(4) yes
P2 C3 1.818(4) yes
P2 C4 1.807(4) yes
P2 C5 1.818(4) yes
C3 H31 0.955 no
C3 H33 0.966 no
C3 H32 0.952 no
C4 H41 0.963 no
C4 H43 0.959 no
C4 H42 0.984 no
C5 H51 0.941 no
C5 H53 0.951 no
C5 H52 0.954 no
C6 C7 1.376(9) yes
C6 C10 1.434(8) yes
C6 H61 0.974 no
C7 C8 1.339(8) yes
C7 H71 0.992 no
C8 C9 1.383(6) yes
C8 H81 0.969 no
C9 C10 1.412(7) yes
C9 H91 0.965 no
C10 H101 0.956 no
C11 O12 1.140(4) yes
B13 N14 1.347(5) yes
N14 C15 1.483(4) yes
N14 C21 1.492(4) yes
C15 C16 1.503(6) yes
C15 C20 1.510(6) yes
C15 H151 0.969 no
C16 C17 1.525(6) yes
C16 H161 0.973 no
C16 H162 0.979 no
C17 C18 1.508(7) yes
C17 H171 0.970 no
C17 H172 0.971 no
C18 C19 1.497(6) yes
C18 H182 0.981 no
C18 H181 0.965 no
C19 C20 1.525(6) yes
C19 H191 0.971 no
C19 H192 0.974 no
C20 H201 0.977 no
C20 H202 0.964 no
C21 C22 1.514(5) yes
C21 C26 1.523(5) yes
C21 H211 0.991 no
C22 C23 1.521(6) yes
C22 H222 0.977 no
C22 H221 0.981 no
C23 C24 1.514(7) yes
C23 H231 0.972 no
C23 H232 0.971 no
C24 C25 1.501(7) yes
C24 H241 0.973 no
C24 H242 0.983 no
C25 C26 1.527(6) yes
C25 H252 0.979 no
C25 H251 0.968 no
C26 H261 0.978 no
C26 H262 0.966 no
Cl27 C28 1.742(5) yes
C28 Cl29 1.756(4) yes
C28 H281 0.972 no
C28 H282 0.969 no
F30 C31 1.326(4) yes
C31 F32 1.324(4) yes
C31 F33 1.315(4) yes
C31 C34 1.492(4) yes
C34 C35 1.396(4) yes
C34 C39 1.395(4) yes
C35 C36 1.394(4) yes
C35 H351 0.939 no
C36 C37 1.400(4) yes
C36 B44 1.651(4) yes
C37 C38 1.391(4) yes
C37 H371 0.935 no
C38 C39 1.381(4) yes
C38 C40 1.490(4) yes
C39 H391 0.921 no
C40 F41 1.318(4) yes
C40 F42 1.311(4) yes
C40 F43 1.327(4) yes
B44 C45 1.636(4) yes
B44 C59 1.646(4) yes
B44 C73 1.640(4) yes
C45 C46 1.402(4) yes
C45 C50 1.404(4) yes
C46 C47 1.389(4) yes
C46 H461 0.924 no
C47 C48 1.385(4) yes
C47 C55 1.493(5) yes
C48 C49 1.377(4) yes
C48 H481 0.929 no
C49 C50 1.392(4) yes
C49 C51 1.500(4) yes
C50 H501 0.938 no
C51 F52 1.301(4) yes
C51 F53 1.312(4) yes
C51 F54 1.324(5) yes
C55 F56 1.343(5) yes
C55 F57 1.298(5) yes
C55 F58 1.322(5) yes
C59 C60 1.401(4) yes
C59 C64 1.397(4) yes
C60 C61 1.390(4) yes
C60 H601 0.920 no
C61 C62 1.379(4) yes
C61 C69 1.495(4) yes
C62 C63 1.382(4) yes
C62 H621 0.918 no
C63 C64 1.391(4) yes
C63 C65 1.493(4) yes
C64 H641 0.937 no
C65 F660 1.311(4) yes
C65 F670 1.330(4) yes
C65 F680 1.301(4) yes
C69 F70 1.330(4) yes
C69 F71 1.328(4) yes
C69 F72 1.327(4) yes
C73 C74 1.399(4) yes
C73 C78 1.398(4) yes
C74 C75 1.395(4) yes
C74 H741 0.921 no
C75 C76 1.383(4) yes
C75 C83 1.494(4) yes
C76 C77 1.377(5) yes
C76 H761 0.926 no
C77 C78 1.394(4) yes
C77 C79 1.502(4) yes
C78 H781 0.931 no
C79 F80 1.299(4) yes
C79 F81 1.318(4) yes
C79 F82 1.287(4) yes
C83 F84 1.307(4) yes
C83 F85 1.317(4) yes
C83 F86 1.313(4) yes

loop_
_geom_hbond_atom_site_label_D
_geom_hbond_atom_site_label_H
_geom_hbond_atom_site_label_A
_geom_hbond_site_symmetry_A
_geom_hbond_angle_DHA
_geom_hbond_distance_DH
_geom_hbond_distance_HA
_geom_hbond_distance_DA
_geom_hbond_publ_flag
C76 H761 O12 4_556 148 0.93 2.48 3.305(5) yes
